data_7214037
loop_
_publ_author_name
'Han, Bao-Xia'
'Wang, Chuan-Zeng'
'Chen, Kai'
'Xiao, Xin'
'Tao, Zhu'
'Xue, Sai-Feng'
'Zhang, Yun-Qian'
'Zhu, Qian-Jiang'

_publ_section_title
;
 Coordination and supramolecular assemblies of K+/Ln3+ to
 perhydroxycucurbit[5]uril in the presence of [PMo12O40]3&#x2212;:
 potential application in isolation of light lanthanides
;
_journal_issue 9
_journal_name_full CrystEngComm
_journal_page_first 1615
_journal_paper_doi 10.1039/c3ce42063a
_journal_volume 16
_journal_year 2014
_chemical_formula_moiety 'C30 H34 Cl N20 O23 Nd, P Mo12 O40, 13(H2 O)'
_chemical_formula_sum 'C30 H62 Cl K Mo12 N20 Nd O76 P'
_chemical_formula_weight 3320.04
_chemical_name_systematic
;
 ?
;
_space_group_IT_number 62
_symmetry_cell_setting orthorhombic
_symmetry_space_group_name_Hall '-P 2ac 2n'
_symmetry_space_group_name_H-M 'P n m a'
_atom_sites_solution_hydrogens geom
_atom_sites_solution_primary direct
_atom_sites_solution_secondary difmap
_audit_creation_method SHELXL-97
_cell_angle_alpha 90.00
_cell_angle_beta 90.00
_cell_angle_gamma 90.00
_cell_formula_units_Z 4
_cell_length_a 22.648(4)
_cell_length_b 15.759(3)
_cell_length_c 23.177(4)
_cell_measurement_temperature 223(2)
_cell_volume 8272(3)
_computing_structure_refinement 'SHELXL-97 (Sheldrick, 1997)'
_diffrn_ambient_temperature 223(2)
_diffrn_measured_fraction_theta_full 0.997
_diffrn_measured_fraction_theta_max 0.997
_diffrn_measurement_device_type 'Bruker Smart Apex2 CCD Detector'
_diffrn_measurement_method '\f and \w scan'
_diffrn_radiation_monochromator graphite
_diffrn_radiation_source 'fine-focus sealed tube'
_diffrn_radiation_type MoK\a
_diffrn_radiation_wavelength 0.71073
_diffrn_reflns_av_R_equivalents 0.0889
_diffrn_reflns_av_sigmaI/netI 0.0638
_diffrn_reflns_limit_h_max 26
_diffrn_reflns_limit_h_min -26
_diffrn_reflns_limit_k_max 18
_diffrn_reflns_limit_k_min -18
_diffrn_reflns_limit_l_max 27
_diffrn_reflns_limit_l_min -26
_diffrn_reflns_number 54527
_diffrn_reflns_theta_full 25.10
_diffrn_reflns_theta_max 25.10
_diffrn_reflns_theta_min 1.26
_exptl_absorpt_coefficient_mu 2.615
_exptl_absorpt_correction_T_max 0.6951
_exptl_absorpt_correction_T_min 0.6097
_exptl_absorpt_correction_type multi-scan
_exptl_absorpt_process_details 'SADABS (Bruker, 2008)'
_exptl_crystal_colour colorless
_exptl_crystal_density_diffrn 2.666
_exptl_crystal_density_method 'not measured'
_exptl_crystal_description prism
_exptl_crystal_F_000 6420
_exptl_crystal_size_max 0.21
_exptl_crystal_size_mid 0.17
_exptl_crystal_size_min 0.15
_platon_squeeze_details
;
;
_refine_diff_density_max 2.634
_refine_diff_density_min -2.627
_refine_diff_density_rms 0.197
_refine_ls_extinction_method none
_refine_ls_goodness_of_fit_ref 1.091
_refine_ls_hydrogen_treatment constr
_refine_ls_matrix_type full
_refine_ls_number_parameters 619
_refine_ls_number_reflns 7638
_refine_ls_number_restraints 0
_refine_ls_restrained_S_all 1.091
_refine_ls_R_factor_all 0.1094
_refine_ls_R_factor_gt 0.0831
_refine_ls_shift/su_max 0.006
_refine_ls_shift/su_mean 0.000
_refine_ls_structure_factor_coef Fsqd
_refine_ls_weighting_details 'calc w=1/[\s^2^(Fo^2^)+(0.1018P)^2^+96.6739P] where P=(Fo^2^+2Fc^2^)/3'
_refine_ls_weighting_scheme calc
_refine_ls_wR_factor_gt 0.2169
_refine_ls_wR_factor_ref 0.2369
_reflns_number_gt 5405
_reflns_number_total 7638
_reflns_threshold_expression >2sigma(I)
_cod_data_source_file c3ce42063a.txt
_cod_data_source_block p4
_cod_database_code 7214037

loop_
_symmetry_equiv_pos_as_xyz
'x, y, z'
'-x+1/2, -y, z+1/2'
'-x, y+1/2, -z'
'x+1/2, -y+1/2, -z+1/2'
'-x, -y, -z'
'x-1/2, y, -z-1/2'
'x, -y-1/2, z'
'-x-1/2, y-1/2, z-1/2'

loop_
_atom_site_label
_atom_site_type_symbol
_atom_site_fract_x
_atom_site_fract_y
_atom_site_fract_z
_atom_site_U_iso_or_equiv
_atom_site_adp_type
_atom_site_occupancy
_atom_site_symmetry_multiplicity
_atom_site_calc_flag
_atom_site_refinement_flags
O4W O 0.2023(7) -0.2500 0.6589(7) 0.228(11) Uani 1 2 d S
O1W O 0.3911(3) 0.2500 0.5737(3) 0.085(3) Uani 1 2 d S
O2W O 0.3683(8) 0.2500 0.6816(8) 0.187(7) Uiso 1 2 d S
O3W O -0.1260(7) 0.2500 0.5314(7) 0.179(7) Uani 1 2 d S
Nd1 Nd 0.293876(19) 0.2500 0.61873(2) 0.05221(16) Uani 1 2 d S
K1 K -0.00640(14) 0.2500 0.55948(14) 0.0835(10) Uani 1 2 d S
Cl1 Cl 0.17235(9) 0.2500 0.59790(12) 0.0560(7) Uani 1 2 d S
O12 O 0.0514(3) 0.2500 1.2766(3) 0.057(2) Uani 1 2 d S
O13 O 0.1763(3) 0.2500 1.2119(3) 0.0516(19) Uani 1 2 d S
O14 O 0.1235(2) 0.1162(3) 1.2598(2) 0.0566(14) Uani 1 1 d .
O15 O -0.0996(3) 0.2500 1.0480(4) 0.089(2) Uani 1 2 d S
O16 O 0.07127(19) 0.1707(3) 1.16610(19) 0.0470(12) Uani 1 1 d .
O17 O 0.0319(3) 0.0337(3) 1.2149(3) 0.0879(19) Uani 1 1 d .
O18 O 0.1887(2) 0.1677(3) 1.1154(2) 0.0623(15) Uani 1 1 d .
O19 O 0.0646(4) 0.2500 0.9614(3) 0.092(3) Uani 1 2 d S
O20 O -0.0364(2) 0.1676(3) 1.2336(3) 0.0688(16) Uani 1 1 d .
O21 O -0.0098(2) 0.1469(3) 1.0192(3) 0.0768(17) Uani 1 1 d .
O22 O -0.0211(3) 0.0676(3) 1.1154(3) 0.0890(19) Uani 1 1 d .
O23 O 0.1339(2) 0.0323(3) 1.1629(3) 0.0735(17) Uani 1 1 d .
O24 O -0.1126(3) 0.1667(4) 1.1462(3) 0.089(2) Uani 1 1 d .
O25 O 0.1552(3) 0.1654(4) 1.0052(2) 0.091(2) Uani 1 1 d .
O26 O -0.1218(3) 0.0770(5) 1.0442(4) 0.136(3) Uani 1 1 d .
O27 O 0.2369(2) 0.0945(4) 1.2155(3) 0.0805(18) Uani 1 1 d .
O28 O 0.0820(3) 0.2500 1.0735(3) 0.0515(18) Uani 1 2 d S
O29 O -0.0152(3) 0.2500 1.1258(3) 0.061(2) Uani 1 2 d S
O30 O 0.0789(3) 0.0659(3) 1.0611(2) 0.0812(17) Uani 1 1 d .
O31 O 0.2598(4) 0.2500 1.0321(4) 0.085(3) Uani 1 2 d S
O32 O 0.0228(3) 0.0939(5) 1.3272(3) 0.098(2) Uani 1 1 d .
O33 O -0.1467(4) 0.2500 1.2465(6) 0.117(4) Uani 1 2 d S
O34 O 0.0721(4) 0.0798(5) 0.9405(3) 0.128(3) Uani 1 1 d .
O35 O 0.0472(4) -0.0793(4) 1.1239(4) 0.157(3) Uani 1 1 d .
P1 P 0.05264(11) 0.2500 1.13212(11) 0.0464(6) Uani 1 2 d S
Mo1 Mo 0.03936(3) 0.13245(5) 1.26160(3) 0.0698(2) Uani 1 1 d .
Mo2 Mo 0.17093(3) 0.13299(4) 1.19254(3) 0.0655(2) Uani 1 1 d .
Mo3 Mo 0.18871(5) 0.2500 1.05494(4) 0.0692(3) Uani 1 2 d S
Mo4 Mo -0.08813(4) 0.2500 1.20025(6) 0.0802(4) Uani 1 2 d S
Mo5 Mo 0.05409(5) 0.02585(4) 1.13520(4) 0.1071(3) Uani 1 1 d .
Mo6 Mo 0.07158(5) 0.14218(6) 0.99846(4) 0.0976(3) Uani 1 1 d .
Mo7 Mo -0.07212(4) 0.14147(5) 1.07492(5) 0.1008(3) Uani 1 1 d .
C1 C 0.2068(4) 0.2500 0.7397(4) 0.050(3) Uani 1 2 d S
C2 C 0.1149(3) 0.1999(5) 0.7719(3) 0.052(2) Uani 1 1 d .
C3 C 0.0410(3) 0.2500 0.7071(4) 0.043(2) Uani 1 2 d S
C4 C 0.1963(3) 0.0952(5) 0.7452(3) 0.059(2) Uani 1 1 d .
H4A H 0.1788 0.0584 0.7747 0.071 Uiso 1 1 calc R
H4B H 0.2392 0.0952 0.7512 0.071 Uiso 1 1 calc R
C5 C 0.0487(3) 0.0934(5) 0.7168(3) 0.055(2) Uani 1 1 d .
H5A H 0.0535 0.0596 0.7520 0.066 Uiso 1 1 calc R
H5B H 0.0063 0.0959 0.7083 0.066 Uiso 1 1 calc R
C6 C 0.2236(3) 0.0606(5) 0.6443(3) 0.062(2) Uani 1 1 d .
C7 C 0.1336(3) 0.0051(5) 0.6763(4) 0.066(2) Uani 1 1 d .
C8 C 0.1472(3) -0.0279(5) 0.6152(4) 0.064(2) Uani 1 1 d .
C9 C 0.0576(3) 0.0497(4) 0.6144(3) 0.0517(19) Uani 1 1 d .
C10 C 0.2364(3) -0.0009(5) 0.5493(4) 0.068(2) Uani 1 1 d .
H10A H 0.2787 0.0040 0.5572 0.082 Uiso 1 1 calc R
H10B H 0.2291 -0.0579 0.5339 0.082 Uiso 1 1 calc R
C11 C 0.0880(3) -0.0065(5) 0.5200(4) 0.069(2) Uani 1 1 d .
H11A H 0.1027 -0.0631 0.5101 0.083 Uiso 1 1 calc R
H11B H 0.0454 -0.0059 0.5127 0.083 Uiso 1 1 calc R
C12 C 0.2498(3) 0.1342(5) 0.4985(3) 0.056(2) Uani 1 1 d .
C13 C 0.1761(3) 0.0494(6) 0.4627(4) 0.068(2) Uani 1 1 d .
C14 C 0.1823(3) 0.1287(7) 0.4228(3) 0.075(3) Uani 1 1 d .
C15 C 0.0866(3) 0.1256(5) 0.4646(3) 0.059(2) Uani 1 1 d .
C16 C 0.2574(5) 0.2500 0.4284(5) 0.073(4) Uani 1 2 d S
H16A H 0.2533 0.2500 0.3863 0.088 Uiso 1 2 calc SR
H16B H 0.2997 0.2500 0.4372 0.088 Uiso 1 2 calc SR
C17 C 0.1096(4) 0.2500 0.4031(5) 0.067(4) Uani 1 2 d S
H17A H 0.1277 0.2500 0.3648 0.081 Uiso 1 2 calc SR
H17B H 0.0667 0.2500 0.3976 0.081 Uiso 1 2 calc SR
N1 N 0.1750(2) 0.1788(4) 0.7533(2) 0.0522(17) Uani 1 1 d .
N2 N 0.1840(2) 0.0595(4) 0.6892(3) 0.0546(17) Uani 1 1 d .
N3 N 0.0691(2) 0.1789(4) 0.7285(2) 0.0472(15) Uani 1 1 d .
N4 N 0.0777(2) 0.0498(4) 0.6701(3) 0.0576(18) Uani 1 1 d .
N5 N 0.2039(2) 0.0093(4) 0.6029(3) 0.0630(19) Uani 1 1 d .
N6 N 0.2201(3) 0.0608(4) 0.5066(3) 0.0662(19) Uani 1 1 d .
N7 N 0.0980(2) 0.0081(4) 0.5810(3) 0.0590(19) Uani 1 1 d .
N8 N 0.1152(2) 0.0534(4) 0.4836(3) 0.0603(18) Uani 1 1 d .
N9 N 0.2321(2) 0.1724(5) 0.4504(3) 0.063(2) Uani 1 1 d .
N10 N 0.1255(3) 0.1730(4) 0.4313(3) 0.0629(19) Uani 1 1 d .
O1 O 0.2565(2) 0.2500 0.7213(3) 0.0496(19) Uani 1 2 d S
O2 O 0.26849(18) 0.1006(3) 0.6452(2) 0.0546(14) Uani 1 1 d .
O3 O 0.28975(19) 0.1590(4) 0.5306(2) 0.0616(16) Uani 1 1 d .
O4 O 0.0006(3) 0.2500 0.6733(3) 0.054(2) Uani 1 2 d S
O5 O 0.0109(2) 0.0817(3) 0.5990(2) 0.0569(14) Uani 1 1 d .
O6 O 0.03512(19) 0.1447(3) 0.4749(2) 0.0600(15) Uani 1 1 d .
O7 O 0.1002(2) 0.1613(4) 0.8227(2) 0.0678(17) Uani 1 1 d .
H7 H 0.0657 0.1740 0.8315 0.102 Uiso 1 1 calc R
O8 O 0.1284(2) -0.0573(4) 0.7188(3) 0.0768(18) Uani 1 1 d .
H8 H 0.1606 -0.0817 0.7229 0.115 Uiso 1 1 calc R
O9 O 0.1483(3) -0.1140(4) 0.6078(3) 0.104(3) Uani 1 1 d .
H9 H 0.1731 -0.1352 0.6299 0.155 Uiso 1 1 calc R
O10 O 0.1877(2) -0.0279(4) 0.4361(3) 0.0827(19) Uani 1 1 d .
H10 H 0.1647 -0.0345 0.4086 0.124 Uiso 1 1 calc R
O11 O 0.1927(3) 0.1158(5) 0.3663(2) 0.095(2) Uani 1 1 d .
H11 H 0.1608 0.1129 0.3487 0.143 Uiso 1 1 calc R

loop_
_atom_site_aniso_label
_atom_site_aniso_U_11
_atom_site_aniso_U_22
_atom_site_aniso_U_33
_atom_site_aniso_U_23
_atom_site_aniso_U_13
_atom_site_aniso_U_12
O4W 0.115(10) 0.44(3) 0.131(12) 0.000 0.029(9) 0.000
O1W 0.034(3) 0.162(8) 0.059(5) 0.000 0.000(3) 0.000
O3W 0.137(11) 0.240(17) 0.159(13) 0.000 0.020(10) 0.000
Nd1 0.01864(19) 0.0861(4) 0.0519(3) 0.000 -0.0015(2) 0.000
K1 0.0860(18) 0.0900(19) 0.0744(18) 0.000 0.0016(15) 0.000
Cl1 0.0300(10) 0.0816(16) 0.0565(15) 0.000 -0.0045(10) 0.000
O12 0.043(3) 0.064(4) 0.063(4) 0.000 -0.023(3) 0.000
O13 0.041(3) 0.058(4) 0.056(4) 0.000 -0.009(3) 0.000
O14 0.050(2) 0.056(3) 0.064(3) 0.018(2) -0.019(2) 0.001(2)
O15 0.086(4) 0.075(5) 0.104(5) 0.000 -0.083(4) 0.000
O16 0.058(2) 0.030(2) 0.053(3) -0.0014(19) -0.029(2) 0.0021(19)
O17 0.092(3) 0.045(3) 0.127(5) 0.031(3) -0.056(3) -0.021(3)
O18 0.078(3) 0.059(3) 0.050(3) -0.005(2) -0.024(2) 0.015(3)
O19 0.139(6) 0.078(5) 0.059(4) 0.000 -0.072(4) 0.000
O20 0.051(2) 0.061(3) 0.094(4) 0.019(3) -0.028(3) -0.011(2)
O21 0.069(3) 0.053(3) 0.108(4) -0.013(3) -0.060(3) 0.003(2)
O22 0.101(3) 0.036(2) 0.129(4) 0.010(3) -0.071(3) -0.018(3)
O23 0.085(3) 0.046(3) 0.089(4) -0.009(3) -0.038(3) 0.028(2)
O24 0.078(3) 0.070(3) 0.119(4) 0.005(3) -0.053(3) -0.013(3)
O25 0.122(5) 0.103(4) 0.048(3) -0.031(3) -0.033(3) 0.028(4)
O26 0.121(4) 0.091(4) 0.198(7) -0.034(5) -0.096(4) -0.026(4)
O27 0.058(3) 0.101(4) 0.083(4) 0.020(3) -0.018(3) 0.031(3)
O28 0.073(4) 0.035(3) 0.046(4) 0.000 -0.032(3) 0.000
O29 0.056(3) 0.033(3) 0.094(5) 0.000 -0.053(3) 0.000
O30 0.116(4) 0.043(3) 0.085(3) -0.009(3) -0.061(3) 0.017(3)
O31 0.085(5) 0.116(7) 0.055(5) 0.000 -0.003(4) 0.000
O32 0.067(3) 0.127(5) 0.101(4) 0.053(4) -0.017(3) -0.005(4)
O33 0.043(4) 0.115(7) 0.194(11) 0.000 -0.038(6) 0.000
O34 0.177(7) 0.105(5) 0.102(5) -0.046(4) -0.063(5) -0.002(5)
O35 0.237(8) 0.033(3) 0.200(7) 0.009(4) -0.129(6) -0.006(4)
P1 0.0604(12) 0.0199(9) 0.0589(14) 0.000 -0.0382(11) 0.000
Mo1 0.0545(4) 0.0723(4) 0.0825(5) 0.0337(4) -0.0145(3) 0.0018(3)
Mo2 0.0509(3) 0.0652(4) 0.0804(5) 0.0273(3) -0.0161(3) 0.0156(3)
Mo3 0.0876(6) 0.0771(6) 0.0428(5) 0.000 -0.0209(5) 0.000
Mo4 0.0472(5) 0.0677(6) 0.1256(9) 0.000 -0.0391(5) 0.000
Mo5 0.1755(7) 0.0221(3) 0.1238(6) -0.0004(3) -0.0945(5) -0.0005(4)
Mo6 0.1373(7) 0.0793(5) 0.0764(5) -0.0340(4) -0.0473(5) -0.0068(5)
Mo7 0.0905(4) 0.0651(4) 0.1469(7) -0.0251(5) -0.0738(4) -0.0138(4)
C1 0.030(4) 0.082(7) 0.037(5) 0.000 0.000(4) 0.000
C2 0.045(3) 0.075(4) 0.037(4) 0.002(3) 0.002(3) 0.005(3)
C3 0.022(4) 0.059(5) 0.047(5) 0.000 0.004(4) 0.000
C4 0.038(3) 0.088(5) 0.051(4) 0.013(4) -0.011(3) 0.006(4)
C5 0.037(3) 0.063(4) 0.064(4) 0.026(4) -0.008(3) -0.003(3)
C6 0.056(4) 0.081(5) 0.050(4) 0.020(4) 0.000(3) 0.024(4)
C7 0.043(3) 0.059(4) 0.096(6) 0.020(4) -0.013(4) -0.007(3)
C8 0.069(4) 0.052(4) 0.070(5) -0.013(4) -0.025(4) 0.018(3)
C9 0.046(3) 0.048(4) 0.061(4) 0.005(3) -0.003(3) -0.003(3)
C10 0.039(3) 0.082(5) 0.084(5) -0.023(5) -0.019(4) 0.011(4)
C11 0.056(4) 0.067(4) 0.085(6) -0.032(4) -0.019(4) 0.003(4)
C12 0.026(3) 0.095(5) 0.049(4) -0.017(4) -0.003(3) 0.006(3)
C13 0.038(3) 0.097(5) 0.069(5) -0.033(4) -0.008(3) 0.016(4)
C14 0.036(3) 0.136(7) 0.053(4) -0.034(5) 0.002(3) 0.001(4)
C15 0.047(3) 0.083(5) 0.048(4) -0.015(4) -0.006(3) -0.003(4)
C16 0.046(5) 0.134(11) 0.040(6) 0.000 0.012(5) 0.000
C17 0.036(5) 0.127(10) 0.039(6) 0.000 -0.013(4) 0.000
N1 0.031(2) 0.082(4) 0.044(3) 0.012(3) -0.003(2) -0.003(3)
N2 0.045(3) 0.068(4) 0.051(3) 0.008(3) -0.013(3) 0.002(3)
N3 0.042(3) 0.056(3) 0.043(3) 0.012(3) -0.003(2) -0.003(3)
N4 0.049(3) 0.057(3) 0.067(4) 0.004(3) -0.008(3) 0.010(3)
N5 0.044(3) 0.075(4) 0.070(4) -0.016(4) -0.014(3) 0.013(3)
N6 0.049(3) 0.085(4) 0.065(4) -0.032(3) -0.021(3) 0.022(3)
N7 0.040(3) 0.070(4) 0.067(4) -0.001(3) -0.011(3) 0.001(3)
N8 0.034(3) 0.069(4) 0.078(4) -0.021(3) -0.006(3) 0.008(3)
N9 0.032(3) 0.114(5) 0.044(3) -0.007(4) -0.001(2) -0.005(3)
N10 0.048(3) 0.088(4) 0.053(4) -0.023(3) -0.014(3) 0.006(3)
O1 0.028(3) 0.084(5) 0.037(3) 0.000 -0.001(3) 0.000
O2 0.0273(19) 0.079(3) 0.058(3) -0.007(3) -0.005(2) 0.007(2)
O3 0.033(2) 0.096(4) 0.055(3) -0.014(3) -0.003(2) 0.001(2)
O4 0.031(3) 0.063(4) 0.069(4) 0.000 -0.012(3) 0.000
O5 0.042(2) 0.063(3) 0.066(3) -0.005(3) -0.010(2) 0.002(2)
O6 0.033(2) 0.087(3) 0.060(3) -0.013(3) -0.003(2) 0.011(2)
O7 0.043(2) 0.119(4) 0.041(3) 0.020(3) 0.009(2) 0.002(3)
O8 0.049(3) 0.074(3) 0.107(4) 0.034(3) -0.002(3) 0.007(3)
O9 0.126(5) 0.063(4) 0.121(5) -0.009(4) -0.025(5) 0.023(4)
O10 0.042(2) 0.111(4) 0.096(4) -0.053(3) -0.012(3) 0.020(3)
O11 0.073(3) 0.164(6) 0.049(3) -0.036(4) -0.020(3) 0.025(4)

loop_
_atom_type_symbol
_atom_type_description
_atom_type_scat_dispersion_real
_atom_type_scat_dispersion_imag
_atom_type_scat_source
C C 0.0033 0.0016 'International Tables Vol C Tables 4.2.6.8 and 6.1.1.4'
H H 0.0000 0.0000 'International Tables Vol C Tables 4.2.6.8 and 6.1.1.4'
N N 0.0061 0.0033 'International Tables Vol C Tables 4.2.6.8 and 6.1.1.4'
O O 0.0106 0.0060 'International Tables Vol C Tables 4.2.6.8 and 6.1.1.4'
P P 0.1023 0.0942 'International Tables Vol C Tables 4.2.6.8 and 6.1.1.4'
Mo Mo -1.6832 0.6857 'International Tables Vol C Tables 4.2.6.8 and 6.1.1.4'
Nd Nd -0.1943 3.0179 'International Tables Vol C Tables 4.2.6.8 and 6.1.1.4'
K K 0.2009 0.2494 'International Tables Vol C Tables 4.2.6.8 and 6.1.1.4'
Cl Cl 0.1484 0.1585 'International Tables Vol C Tables 4.2.6.8 and 6.1.1.4'

loop_
_geom_angle_atom_site_label_1
_geom_angle_atom_site_label_2
_geom_angle_atom_site_label_3
_geom_angle
_geom_angle_site_symmetry_1
_geom_angle_site_symmetry_3
O2W Nd1 O1W 66.2(5) . .
O2W Nd1 O3 124.3(3) . .
O1W Nd1 O3 71.54(18) . .
O2W Nd1 O3 124.3(3) . 7_565
O1W Nd1 O3 71.54(18) . 7_565
O3 Nd1 O3 70.1(3) . 7_565
O2W Nd1 O2 90.76(19) . 7_565
O1W Nd1 O2 108.24(10) . 7_565
O3 Nd1 O2 137.14(17) . 7_565
O3 Nd1 O2 69.61(17) 7_565 7_565
O2W Nd1 O2 90.76(19) . .
O1W Nd1 O2 108.24(10) . .
O3 Nd1 O2 69.61(17) . .
O3 Nd1 O2 137.14(17) 7_565 .
O2 Nd1 O2 140.7(2) 7_565 .
O2W Nd1 O1 68.8(5) . .
O1W Nd1 O1 135.0(2) . .
O3 Nd1 O1 139.28(14) . .
O3 Nd1 O1 139.28(14) 7_565 .
O2 Nd1 O1 72.03(11) 7_565 .
O2 Nd1 O1 72.03(11) . .
O2W Nd1 Cl1 149.1(5) . .
O1W Nd1 Cl1 144.68(19) . .
O3 Nd1 Cl1 79.74(11) . .
O3 Nd1 Cl1 79.74(11) 7_565 .
O2 Nd1 Cl1 79.39(10) 7_565 .
O2 Nd1 Cl1 79.39(10) . .
O1 Nd1 Cl1 80.34(14) . .
O4 K1 O6 134.02(15) . .
O4 K1 O6 134.02(15) . 7_565
O6 K1 O6 74.7(2) . 7_565
O4 K1 O3W 106.9(4) . .
O6 K1 O3W 99.6(3) . .
O6 K1 O3W 99.6(3) 7_565 .
O4 K1 O5 70.68(12) . 7_565
O6 K1 O5 138.77(18) . 7_565
O6 K1 O5 67.43(16) 7_565 7_565
O3W K1 O5 102.11(15) . 7_565
O4 K1 O5 70.68(12) . .
O6 K1 O5 67.43(15) . .
O6 K1 O5 138.77(18) 7_565 .
O3W K1 O5 102.11(15) . .
O5 K1 O5 138.8(2) 7_565 .
Mo1 O12 Mo1 153.2(4) . 7_565
Mo2 O13 Mo2 151.7(4) . 7_565
Mo2 O14 Mo1 123.9(3) . .
Mo7 O15 Mo7 125.5(4) 7_565 .
P1 O16 Mo1 126.4(3) . .
P1 O16 Mo2 126.0(2) . .
Mo1 O16 Mo2 89.18(14) . .
P1 O16 Mo5 124.8(2) . .
Mo1 O16 Mo5 89.30(14) . .
Mo2 O16 Mo5 89.62(14) . .
Mo1 O17 Mo5 125.3(3) . .
Mo3 O18 Mo2 151.7(3) . .
Mo6 O19 Mo6 125.5(4) 7_565 .
Mo4 O20 Mo1 151.9(3) . .
Mo6 O21 Mo7 151.8(3) . .
Mo5 O22 Mo7 152.8(4) . .
Mo5 O23 Mo2 125.0(3) . .
Mo4 O24 Mo7 124.7(3) . .
Mo3 O25 Mo6 124.5(3) . .
P1 O28 Mo6 126.6(2) . .
P1 O28 Mo6 126.6(2) . 7_565
Mo6 O28 Mo6 88.2(2) . 7_565
P1 O28 Mo3 126.2(4) . .
Mo6 O28 Mo3 88.3(2) . .
Mo6 O28 Mo3 88.3(2) 7_565 .
P1 O29 Mo4 128.3(4) . .
P1 O29 Mo7 124.8(2) . .
Mo4 O29 Mo7 89.05(19) . .
P1 O29 Mo7 124.8(2) . 7_565
Mo4 O29 Mo7 89.05(19) . 7_565
Mo7 O29 Mo7 88.8(2) . 7_565
Mo6 O30 Mo5 150.7(3) . .
O28 P1 O16 109.9(2) . 7_565
O28 P1 O16 109.9(2) . .
O16 P1 O16 108.9(3) 7_565 .
O28 P1 O29 110.6(4) . .
O16 P1 O29 108.8(2) 7_565 .
O16 P1 O29 108.8(2) . .
O32 Mo1 O17 101.5(3) . .
O32 Mo1 O12 102.7(3) . .
O17 Mo1 O12 155.7(3) . .
O32 Mo1 O20 102.2(3) . .
O17 Mo1 O20 88.0(2) . .
O12 Mo1 O20 84.8(2) . .
O32 Mo1 O14 101.1(3) . .
O17 Mo1 O14 88.1(2) . .
O12 Mo1 O14 89.5(2) . .
O20 Mo1 O14 156.7(2) . .
O32 Mo1 O16 172.2(3) . .
O17 Mo1 O16 73.0(2) . .
O12 Mo1 O16 83.1(2) . .
O20 Mo1 O16 83.4(2) . .
O14 Mo1 O16 73.45(18) . .
O27 Mo2 O13 102.4(3) . .
O27 Mo2 O14 101.0(2) . .
O13 Mo2 O14 88.7(3) . .
O27 Mo2 O18 102.1(3) . .
O13 Mo2 O18 86.0(3) . .
O14 Mo2 O18 156.9(2) . .
O27 Mo2 O23 101.6(3) . .
O13 Mo2 O23 155.9(2) . .
O14 Mo2 O23 86.1(2) . .
O18 Mo2 O23 89.7(2) . .
O27 Mo2 O16 172.1(2) . .
O13 Mo2 O16 83.2(2) . .
O14 Mo2 O16 73.43(17) . .
O18 Mo2 O16 83.66(19) . .
O23 Mo2 O16 72.79(18) . .
O31 Mo3 O18 103.2(3) . 7_565
O31 Mo3 O18 103.2(3) . .
O18 Mo3 O18 85.6(3) 7_565 .
O31 Mo3 O25 100.8(3) . .
O18 Mo3 O25 155.9(3) 7_565 .
O18 Mo3 O25 88.3(2) . .
O31 Mo3 O25 100.8(3) . 7_565
O18 Mo3 O25 88.3(2) 7_565 7_565
O18 Mo3 O25 155.9(3) . 7_565
O25 Mo3 O25 87.9(4) . 7_565
O31 Mo3 O28 171.9(3) . .
O18 Mo3 O28 82.6(2) 7_565 .
O18 Mo3 O28 82.6(2) . .
O25 Mo3 O28 73.5(2) . .
O25 Mo3 O28 73.5(2) 7_565 .
O33 Mo4 O24 100.8(3) . .
O33 Mo4 O24 100.8(3) . 7_565
O24 Mo4 O24 87.6(4) . 7_565
O33 Mo4 O20 102.8(3) . .
O24 Mo4 O20 88.6(2) . .
O24 Mo4 O20 156.3(3) 7_565 .
O33 Mo4 O20 102.8(3) . 7_565
O24 Mo4 O20 156.3(3) . 7_565
O24 Mo4 O20 88.6(2) 7_565 7_565
O20 Mo4 O20 85.5(3) . 7_565
O33 Mo4 O29 172.7(4) . .
O24 Mo4 O29 74.0(2) . .
O24 Mo4 O29 74.0(2) 7_565 .
O20 Mo4 O29 82.4(2) . .
O20 Mo4 O29 82.4(2) 7_565 .
O35 Mo5 O22 102.8(3) . .
O35 Mo5 O30 102.3(4) . .
O22 Mo5 O30 86.1(3) . .
O35 Mo5 O17 100.9(4) . .
O22 Mo5 O17 88.6(3) . .
O30 Mo5 O17 156.9(2) . .
O35 Mo5 O23 101.0(3) . .
O22 Mo5 O23 156.1(2) . .
O30 Mo5 O23 90.3(3) . .
O17 Mo5 O23 85.5(3) . .
O35 Mo5 O16 170.8(3) . .
O22 Mo5 O16 83.60(19) . .
O30 Mo5 O16 84.68(19) . .
O17 Mo5 O16 72.35(19) . .
O23 Mo5 O16 72.58(18) . .
O34 Mo6 O30 104.1(3) . .
O34 Mo6 O21 103.5(4) . .
O30 Mo6 O21 85.2(3) . .
O34 Mo6 O19 99.4(3) . .
O30 Mo6 O19 156.6(3) . .
O21 Mo6 O19 89.9(3) . .
O34 Mo6 O25 99.7(4) . .
O30 Mo6 O25 88.4(3) . .
O21 Mo6 O25 156.7(2) . .
O19 Mo6 O25 87.1(3) . .
O34 Mo6 O28 169.9(3) . .
O30 Mo6 O28 83.53(19) . .
O21 Mo6 O28 83.5(2) . .
O19 Mo6 O28 73.1(2) . .
O25 Mo6 O28 73.5(2) . .
O26 Mo7 O22 104.4(3) . .
O26 Mo7 O21 103.6(3) . .
O22 Mo7 O21 84.9(3) . .
O26 Mo7 O15 100.6(3) . .
O22 Mo7 O15 155.0(3) . .
O21 Mo7 O15 88.9(3) . .
O26 Mo7 O24 99.7(4) . .
O22 Mo7 O24 89.6(3) . .
O21 Mo7 O24 156.6(2) . .
O15 Mo7 O24 86.6(3) . .
O26 Mo7 O29 169.6(3) . .
O22 Mo7 O29 82.50(19) . .
O21 Mo7 O29 84.6(2) . .
O15 Mo7 O29 72.8(2) . .
O24 Mo7 O29 72.2(2) . .
O1 C1 N1 125.0(4) . 7_565
O1 C1 N1 125.0(4) . .
N1 C1 N1 110.0(8) 7_565 .
O7 C2 N1 112.3(6) . .
O7 C2 N3 108.4(5) . .
N1 C2 N3 113.5(5) . .
O7 C2 C2 116.4(4) . 7_565
N1 C2 C2 103.1(4) . 7_565
N3 C2 C2 102.9(4) . 7_565
O4 C3 N3 125.7(4) . 7_565
O4 C3 N3 125.7(4) . .
N3 C3 N3 108.5(7) 7_565 .
N1 C4 N2 114.6(6) . .
N1 C4 H4A 108.6 . .
N2 C4 H4A 108.6 . .
N1 C4 H4B 108.6 . .
N2 C4 H4B 108.6 . .
H4A C4 H4B 107.6 . .
N4 C5 N3 115.9(6) . .
N4 C5 H5A 108.3 . .
N3 C5 H5A 108.3 . .
N4 C5 H5B 108.3 . .
N3 C5 H5B 108.3 . .
H5A C5 H5B 107.4 . .
O2 C6 N5 128.3(7) . .
O2 C6 N2 123.1(7) . .
N5 C6 N2 108.6(7) . .
O8 C7 N4 109.7(6) . .
O8 C7 N2 109.5(6) . .
N4 C7 N2 114.6(6) . .
O8 C7 C8 115.3(7) . .
N4 C7 C8 104.4(6) . .
N2 C7 C8 103.3(6) . .
O9 C8 N5 111.3(7) . .
O9 C8 N7 109.0(7) . .
N5 C8 N7 114.2(6) . .
O9 C8 C7 117.0(7) . .
N5 C8 C7 102.9(6) . .
N7 C8 C7 102.2(6) . .
O5 C9 N7 127.7(7) . .
O5 C9 N4 124.1(7) . .
N7 C9 N4 108.2(6) . .
N6 C10 N5 112.6(6) . .
N6 C10 H10A 109.1 . .
N5 C10 H10A 109.1 . .
N6 C10 H10B 109.1 . .
N5 C10 H10B 109.1 . .
H10A C10 H10B 107.8 . .
N8 C11 N7 114.2(6) . .
N8 C11 H11A 108.7 . .
N7 C11 H11A 108.7 . .
N8 C11 H11B 108.7 . .
N7 C11 H11B 108.7 . .
H11A C11 H11B 107.6 . .
O3 C12 N9 125.6(7) . .
O3 C12 N6 123.6(7) . .
N9 C12 N6 110.7(6) . .
O10 C13 N6 107.1(6) . .
O10 C13 N8 111.2(6) . .
N6 C13 N8 114.4(7) . .
O10 C13 C14 114.9(7) . .
N6 C13 C14 105.0(7) . .
N8 C13 C14 104.2(6) . .
O11 C14 N9 111.1(6) . .
O11 C14 N10 110.7(7) . .
N9 C14 N10 112.9(7) . .
O11 C14 C13 118.2(8) . .
N9 C14 C13 100.7(6) . .
N10 C14 C13 102.8(6) . .
O6 C15 N8 125.8(7) . .
O6 C15 N10 125.3(7) . .
N8 C15 N10 108.8(6) . .
N9 C16 N9 115.8(9) . 7_565
N9 C16 H16A 108.3 . .
N9 C16 H16A 108.3 7_565 .
N9 C16 H16B 108.3 . .
N9 C16 H16B 108.3 7_565 .
H16A C16 H16B 107.4 . .
N10 C17 N10 117.0(9) 7_565 .
N10 C17 H17A 108.1 7_565 .
N10 C17 H17A 108.1 . .
N10 C17 H17B 108.1 7_565 .
N10 C17 H17B 108.1 . .
H17A C17 H17B 107.3 . .
C1 N1 C4 123.5(5) . .
C1 N1 C2 111.7(6) . .
C4 N1 C2 124.6(6) . .
C6 N2 C4 123.5(6) . .
C6 N2 C7 111.2(6) . .
C4 N2 C7 124.4(6) . .
C3 N3 C5 122.6(5) . .
C3 N3 C2 112.6(6) . .
C5 N3 C2 123.9(6) . .
C9 N4 C5 123.9(6) . .
C9 N4 C7 112.3(6) . .
C5 N4 C7 123.7(6) . .
C6 N5 C8 113.9(6) . .
C6 N5 C10 120.8(6) . .
C8 N5 C10 125.1(6) . .
C12 N6 C13 110.8(7) . .
C12 N6 C10 123.2(6) . .
C13 N6 C10 125.6(7) . .
C9 N7 C11 121.6(6) . .
C9 N7 C8 112.7(6) . .
C11 N7 C8 125.3(6) . .
C15 N8 C11 122.5(6) . .
C15 N8 C13 111.8(6) . .
C11 N8 C13 125.6(7) . .
C12 N9 C16 124.1(7) . .
C12 N9 C14 112.7(7) . .
C16 N9 C14 123.2(7) . .
C15 N10 C17 123.6(7) . .
C15 N10 C14 111.9(7) . .
C17 N10 C14 124.2(7) . .
C1 O1 Nd1 130.4(6) . .
C6 O2 Nd1 133.4(5) . .
C12 O3 Nd1 134.6(4) . .
C3 O4 K1 134.0(6) . .
C9 O5 K1 126.8(4) . .
C15 O6 K1 127.9(5) . .
C2 O7 H7 109.5 . .
C7 O8 H8 109.5 . .
C8 O9 H9 109.5 . .
C13 O10 H10 109.5 . .
C14 O11 H11 109.5 . .

loop_
_geom_bond_atom_site_label_1
_geom_bond_atom_site_label_2
_geom_bond_distance
_geom_bond_site_symmetry_2
O1W Nd1 2.438(7) .
O2W Nd1 2.228(18) .
O3W K1 2.785(16) .
Nd1 O3 2.497(5) .
Nd1 O3 2.497(5) 7_565
Nd1 O2 2.500(5) 7_565
Nd1 O2 2.500(5) .
Nd1 O1 2.523(6) .
Nd1 Cl1 2.794(2) .
K1 O4 2.644(8) .
K1 O6 2.736(6) .
K1 O6 2.736(6) 7_565
K1 O5 2.833(5) 7_565
K1 O5 2.833(5) .
O12 Mo1 1.9044(18) .
O12 Mo1 1.9044(18) 7_565
O13 Mo2 1.9017(19) .
O13 Mo2 1.9017(19) 7_565
O14 Mo2 1.911(5) .
O14 Mo1 1.923(5) .
O15 Mo7 1.923(3) 7_565
O15 Mo7 1.923(3) .
O16 P1 1.536(4) .
O16 Mo1 2.405(5) .
O16 Mo2 2.413(4) .
O16 Mo5 2.424(4) .
O17 Mo1 1.904(6) .
O17 Mo5 1.917(7) .
O18 Mo3 1.910(5) .
O18 Mo2 1.912(5) .
O19 Mo6 1.911(4) 7_565
O19 Mo6 1.911(4) .
O20 Mo4 1.913(5) .
O20 Mo1 1.916(5) .
O21 Mo6 1.906(5) .
O21 Mo7 1.915(6) .
O22 Mo5 1.882(6) .
O22 Mo7 1.890(6) .
O23 Mo5 1.920(5) .
O23 Mo2 1.922(5) .
O24 Mo4 1.897(6) .
O24 Mo7 1.931(7) .
O25 Mo3 1.919(6) .
O25 Mo6 1.935(7) .
O26 Mo7 1.675(7) .
O27 Mo2 1.697(5) .
O28 P1 1.514(7) .
O28 Mo6 2.442(5) .
O28 Mo6 2.442(5) 7_565
O28 Mo3 2.454(7) .
O29 P1 1.543(7) .
O29 Mo4 2.389(7) .
O29 Mo7 2.445(5) .
O29 Mo7 2.445(5) 7_565
O30 Mo6 1.892(5) .
O30 Mo5 1.915(6) .
O31 Mo3 1.695(9) .
O32 Mo1 1.680(7) .
O33 Mo4 1.707(11) .
O34 Mo6 1.665(7) .
O35 Mo5 1.684(6) .
P1 O16 1.536(4) 7_565
Mo3 O18 1.910(5) 7_565
Mo3 O25 1.919(6) 7_565
Mo4 O24 1.897(6) 7_565
Mo4 O20 1.913(5) 7_565
C1 O1 1.203(10) .
C1 N1 1.371(8) 7_565
C1 N1 1.371(8) .
C2 O7 1.366(8) .
C2 N1 1.467(8) .
C2 N3 1.482(8) .
C2 C2 1.578(15) 7_565
C3 O4 1.204(11) .
C3 N3 1.381(7) 7_565
C3 N3 1.381(7) .
C4 N1 1.416(10) .
C4 N2 1.441(10) .
C4 H4A 0.9800 .
C4 H4B 0.9800 .
C5 N4 1.441(10) .
C5 N3 1.450(9) .
C5 H5A 0.9800 .
C5 H5B 0.9800 .
C6 O2 1.196(9) .
C6 N5 1.331(10) .
C6 N2 1.375(9) .
C7 O8 1.397(10) .
C7 N4 1.455(9) .
C7 N2 1.460(9) .
C7 C8 1.540(12) .
C8 O9 1.368(10) .
C8 N5 1.438(10) .
C8 N7 1.482(10) .
C9 O5 1.225(8) .
C9 N7 1.364(9) .
C9 N4 1.370(10) .
C10 N6 1.435(11) .
C10 N5 1.454(10) .
C10 H10A 0.9800 .
C10 H10B 0.9800 .
C11 N8 1.408(10) .
C11 N7 1.450(10) .
C11 H11A 0.9800 .
C11 H11B 0.9800 .
C12 O3 1.234(8) .
C12 N9 1.330(10) .
C12 N6 1.351(10) .
C13 O10 1.389(10) .
C13 N6 1.435(10) .
C13 N8 1.464(9) .
C13 C14 1.561(13) .
C14 O11 1.345(10) .
C14 N9 1.469(10) .
C14 N10 1.477(10) .
C15 O6 1.227(8) .
C15 N8 1.382(10) .
C15 N10 1.389(10) .
C16 N9 1.444(9) .
C16 N9 1.444(9) 7_565
C16 H16A 0.9800 .
C16 H16B 0.9800 .
C17 N10 1.424(9) 7_565
C17 N10 1.424(8) .
C17 H17A 0.9800 .
C17 H17B 0.9800 .
O7 H7 0.8300 .
O8 H8 0.8300 .
O9 H9 0.8300 .
O10 H10 0.8300 .
O11 H11 0.8300 .

loop_
_platon_squeeze_void_nr
_platon_squeeze_void_average_x
_platon_squeeze_void_average_y
_platon_squeeze_void_average_z
_platon_squeeze_void_volume
_platon_squeeze_void_count_electrons
_platon_squeeze_void_content
1 0.311 0.250 0.824 239 108 ' '
2 0.189 -0.250 0.324 239 108 ' '
3 0.811 0.250 0.676 239 108 ' '
4 0.689 -0.250 0.176 239 108 ' '
5 0.443 0.250 0.124 22 9 ' '
6 0.943 0.250 0.376 22 9 ' '
7 0.057 0.750 0.624 22 9 ' '
8 0.557 0.750 0.876 22 9 ' '
